data_7002179
loop_
_publ_author_name
'Thakur, Arunabha'
'Chakraborty, Amarnath'
'Ramkumar, V.'
'Ghosh, Sundargopal'

_publ_section_title
;
 A new synthetic route to Lindqvist type clusters
 [(n-Bu4N)x][M&#x2032;M5O19] [when x = 2, M&#x2032; = M = Mo or W; x =
 3, M&#x2032; = Mo, M = W] from metal carbonyl precursors [(CO)5ML] [M
 = Mo, W; L= CO, C(OMe)(Me)]
;
_journal_issue 36
_journal_name_full 'Dalton Transactions'
_journal_page_first 7552
_journal_page_last 7558
_journal_paper_doi 10.1039/b908348k
_journal_year 2009
_chemical_formula_moiety '3(C16 H36 N), O19 W6'
_chemical_formula_sum 'C48 H108 N3 O19 W6'
_chemical_formula_weight 2134.47
_chemical_name_systematic
;
?
;
_space_group_IT_number 15
_symmetry_cell_setting monoclinic
_symmetry_space_group_name_Hall '-C 2yc'
_symmetry_space_group_name_H-M 'C 1 2/c 1'
_atom_sites_solution_hydrogens geom
_atom_sites_solution_primary direct
_atom_sites_solution_secondary difmap
_audit_creation_method SHELXL-97
_cell_angle_alpha 90.00
_cell_angle_beta 113.085(5)
_cell_angle_gamma 90.00
_cell_formula_units_Z 8
_cell_length_a 29.3874(18)
_cell_length_b 18.5641(18)
_cell_length_c 27.336(2)
_cell_measurement_reflns_used 8886
_cell_measurement_temperature 173(2)
_cell_measurement_theta_max 28.08
_cell_measurement_theta_min 2.35
_cell_volume 13719.0(19)
_computing_cell_refinement 'APEX II,Bruker,2004'
_computing_data_collection 'APEX II,Bruker,2004'
_computing_data_reduction SAINT,Bruker,2004
_computing_molecular_graphics 'ORTEP-3 (Farrugia, 1997)'
_computing_publication_material 'SHELXL-97 (Sheldrick, 1997)'
_computing_structure_refinement 'SHELXL-97 (Sheldrick, 1997)'
_computing_structure_solution 'SHELXS-97 (Sheldrick, 1997)'
_diffrn_ambient_temperature 173(2)
_diffrn_measured_fraction_theta_full 0.999
_diffrn_measured_fraction_theta_max 0.954
_diffrn_measurement_device_type 'Bruker Apex II CCD area detector'
_diffrn_measurement_method 'phi and omega scans'
_diffrn_radiation_monochromator graphite
_diffrn_radiation_source 'fine-focus sealed tube'
_diffrn_radiation_type MoK\a
_diffrn_radiation_wavelength 0.71073
_diffrn_reflns_av_R_equivalents 0.0402
_diffrn_reflns_av_sigmaI/netI 0.0371
_diffrn_reflns_limit_h_max 36
_diffrn_reflns_limit_h_min -36
_diffrn_reflns_limit_k_max 24
_diffrn_reflns_limit_k_min -23
_diffrn_reflns_limit_l_max 34
_diffrn_reflns_limit_l_min -35
_diffrn_reflns_number 87431
_diffrn_reflns_theta_full 25.00
_diffrn_reflns_theta_max 28.32
_diffrn_reflns_theta_min 1.33
_exptl_absorpt_coefficient_mu 10.082
_exptl_absorpt_correction_T_max 0.2641
_exptl_absorpt_correction_T_min 0.2151
_exptl_absorpt_correction_type multi-scan
_exptl_absorpt_process_details 'SADABS (Bruker, 1999)'
_exptl_crystal_colour Blue
_exptl_crystal_density_diffrn 2.067
_exptl_crystal_density_method 'not measured'
_exptl_crystal_description Hexagonal
_exptl_crystal_F_000 8104
_exptl_crystal_size_max 0.22
_exptl_crystal_size_mid 0.20
_exptl_crystal_size_min 0.18
_refine_diff_density_max 2.833
_refine_diff_density_min -2.683
_refine_diff_density_rms 0.503
_refine_ls_extinction_method none
_refine_ls_goodness_of_fit_ref 1.074
_refine_ls_hydrogen_treatment constr
_refine_ls_matrix_type full
_refine_ls_number_parameters 690
_refine_ls_number_reflns 16302
_refine_ls_number_restraints 7
_refine_ls_restrained_S_all 1.073
_refine_ls_R_factor_all 0.0509
_refine_ls_R_factor_gt 0.0316
_refine_ls_shift/su_max 0.004
_refine_ls_shift/su_mean 0.000
_refine_ls_structure_factor_coef Fsqd
_refine_ls_weighting_details 'calc w=1/[\s^2^(Fo^2^)+(0.0431P)^2^+26.7370P] where P=(Fo^2^+2Fc^2^)/3'
_refine_ls_weighting_scheme calc
_refine_ls_wR_factor_gt 0.0784
_refine_ls_wR_factor_ref 0.0906
_reflns_number_gt 12821
_reflns_number_total 16302
_reflns_threshold_expression >2sigma(I)
_cod_data_source_file b908348k.txt
_cod_data_source_block CIF_file_for_9
_cod_depositor_comments
;
The following automatic conversions were performed:
'_symmetry_cell_setting' value 'Monoclinic' changed to 'monoclinic'
according to '/home/saulius/struct/CIF-dictionaries/cif_core.dic'
dictionary named 'cif_core.dic' version 2.4.1 from 2010-06-29.

Automatic conversion script
Id: cif_fix_enum 1527 2010-12-29 10:47:43Z saulius 
;
_cod_original_cell_volume 13718.9(19)
_cod_original_sg_symbol_H-M C2/c
_cod_database_code 7002179

loop_
_symmetry_equiv_pos_as_xyz
'x, y, z'
'-x, y, -z+1/2'
'x+1/2, y+1/2, z'
'-x+1/2, y+1/2, -z+1/2'
'-x, -y, -z'
'x, -y, z-1/2'
'-x+1/2, -y+1/2, -z'
'x+1/2, -y+1/2, z-1/2'

loop_
_atom_site_label
_atom_site_type_symbol
_atom_site_fract_x
_atom_site_fract_y
_atom_site_fract_z
_atom_site_U_iso_or_equiv
_atom_site_adp_type
_atom_site_occupancy
_atom_site_symmetry_multiplicity
_atom_site_calc_flag
_atom_site_refinement_flags
_atom_site_disorder_assembly
_atom_site_disorder_group
C1 C 0.4048(3) 0.2949(4) 0.8808(3) 0.0374(17) Uani 1 1 d . B .
H1A H 0.4102 0.3467 0.8761 0.045 Uiso 1 1 calc R . .
H1B H 0.4184 0.2672 0.8588 0.045 Uiso 1 1 calc R . .
C2 C 0.3497(3) 0.2816(5) 0.8600(4) 0.055(2) Uani 1 1 d . . .
H2A H 0.3377 0.2948 0.8879 0.066 Uiso 1 1 calc R . .
H2B H 0.3435 0.2294 0.8528 0.066 Uiso 1 1 calc R . .
C3 C 0.3195(4) 0.3241(6) 0.8085(4) 0.070(3) Uani 1 1 d . . .
H3A H 0.3391 0.3290 0.7863 0.084 Uiso 1 1 calc R . .
H3B H 0.2887 0.2978 0.7876 0.084 Uiso 1 1 calc R . .
C4 C 0.3074(5) 0.3970(7) 0.8231(5) 0.099(4) Uani 1 1 d . . .
H4A H 0.2885 0.4241 0.7907 0.148 Uiso 1 1 calc R . .
H4B H 0.3381 0.4228 0.8436 0.148 Uiso 1 1 calc R . .
H4C H 0.2876 0.3919 0.8447 0.148 Uiso 1 1 calc R . .
C5 C 0.4189(3) 0.3246(4) 0.9741(3) 0.0388(18) Uani 1 1 d . B .
H5A H 0.3830 0.3182 0.9650 0.047 Uiso 1 1 calc R . .
H5B H 0.4365 0.3090 1.0115 0.047 Uiso 1 1 calc R . .
C6 C 0.4287(4) 0.4031(5) 0.9707(4) 0.056(2) Uani 1 1 d . . .
H6A H 0.4633 0.4094 0.9743 0.068 Uiso 1 1 calc R . .
H6B H 0.4068 0.4212 0.9351 0.068 Uiso 1 1 calc R . .
C7 C 0.4205(4) 0.4473(5) 1.0123(4) 0.064(3) Uani 1 1 d . . .
H7A H 0.3859 0.4403 1.0084 0.077 Uiso 1 1 calc R . .
H7B H 0.4421 0.4281 1.0476 0.077 Uiso 1 1 calc R . .
C8 C 0.4295(4) 0.5239(6) 1.0118(4) 0.079(3) Uani 1 1 d . . .
H8A H 0.4231 0.5472 1.0406 0.118 Uiso 1 1 calc R . .
H8B H 0.4075 0.5443 0.9776 0.118 Uiso 1 1 calc R . .
H8C H 0.4640 0.5321 1.0168 0.118 Uiso 1 1 calc R . .
C9 C 0.4881(3) 0.2823(4) 0.9499(3) 0.0385(17) Uani 1 1 d . B .
H9A H 0.4959 0.2493 0.9258 0.046 Uiso 1 1 calc R . .
H9B H 0.4945 0.3320 0.9412 0.046 Uiso 1 1 calc R . .
C10 C 0.5224(3) 0.2661(6) 1.0060(4) 0.064(3) Uani 1 1 d . . .
H10A H 0.5135 0.2193 1.0171 0.076 Uiso 1 1 calc R . .
H10B H 0.5191 0.3038 1.0301 0.076 Uiso 1 1 calc R . .
C11 C 0.5765(4) 0.2635(7) 1.0103(5) 0.082(3) Uiso 1 1 d . . .
H11A H 0.5783 0.2281 0.9840 0.098 Uiso 1 1 calc R . .
H11B H 0.5848 0.3112 0.9998 0.098 Uiso 1 1 calc R . .
C12 C 0.6127(7) 0.2458(11) 1.0599(9) 0.186(10) Uani 1 1 d . . .
H12A H 0.6452 0.2451 1.0577 0.279 Uiso 1 1 calc R . .
H12B H 0.6056 0.1982 1.0707 0.279 Uiso 1 1 calc R . .
H12C H 0.6127 0.2818 1.0862 0.279 Uiso 1 1 calc R . .
C13 C 0.4208(3) 0.1994(4) 0.9497(3) 0.0376(17) Uani 1 1 d . B .
H13A H 0.3848 0.1976 0.9415 0.045 Uiso 1 1 calc R . .
H13B H 0.4384 0.1892 0.9881 0.045 Uiso 1 1 calc R . .
C14 C 0.4332(3) 0.1402(4) 0.9183(4) 0.057(2) Uani 1 1 d D . .
H14A H 0.4256 0.1588 0.8820 0.069 Uiso 1 1 calc R A 1
H14B H 0.4694 0.1320 0.9349 0.069 Uiso 1 1 calc R A 1
C15A C 0.4082(8) 0.0679(7) 0.9129(9) 0.055(7) Uiso 0.429(15) 1 d PD B 1
H15A H 0.4152 0.0366 0.8873 0.066 Uiso 0.429(15) 1 calc PR B 1
H15B H 0.3720 0.0733 0.9013 0.066 Uiso 0.429(15) 1 calc PR B 1
C16A C 0.4312(12) 0.0379(16) 0.9687(9) 0.112(7) Uani 0.429(15) 1 d PD B 1
H16A H 0.4672 0.0436 0.9823 0.168 Uiso 0.429(15) 1 calc PR B 1
H16B H 0.4230 -0.0134 0.9682 0.168 Uiso 0.429(15) 1 calc PR B 1
H16C H 0.4183 0.0639 0.9917 0.168 Uiso 0.429(15) 1 calc PR B 1
C15B C 0.4176(8) 0.0706(6) 0.9358(9) 0.061(5) Uiso 0.571(15) 1 d PD B 2
H15C H 0.4324 0.0682 0.9751 0.073 Uiso 0.571(15) 1 calc PR B 2
H15D H 0.3812 0.0707 0.9243 0.073 Uiso 0.571(15) 1 calc PR B 2
C16B C 0.4321(10) 0.0060(12) 0.9144(11) 0.112(7) Uani 0.571(15) 1 d P B 2
H16D H 0.4192 0.0091 0.8755 0.168 Uiso 0.571(15) 1 calc PR B 2
H16E H 0.4186 -0.0369 0.9248 0.168 Uiso 0.571(15) 1 calc PR B 2
H16F H 0.4683 0.0026 0.9286 0.168 Uiso 0.571(15) 1 calc PR B 2
C17 C 0.3816(3) 0.4832(4) 0.7225(3) 0.0360(17) Uani 1 1 d . . .
H17A H 0.3686 0.4370 0.7297 0.043 Uiso 1 1 calc R . .
H17B H 0.4162 0.4748 0.7267 0.043 Uiso 1 1 calc R . .
C18 C 0.3818(3) 0.5375(5) 0.7638(3) 0.047(2) Uani 1 1 d . . .
H18A H 0.3481 0.5412 0.7638 0.056 Uiso 1 1 calc R . .
H18B H 0.3910 0.5855 0.7548 0.056 Uiso 1 1 calc R . .
C19 C 0.4183(4) 0.5153(5) 0.8191(3) 0.064(3) Uani 1 1 d . . .
H19A H 0.4109 0.4655 0.8267 0.077 Uiso 1 1 calc R . .
H19B H 0.4523 0.5160 0.8200 0.077 Uiso 1 1 calc R . .
C20 C 0.4154(5) 0.5656(7) 0.8617(4) 0.095(4) Uani 1 1 d . . .
H20A H 0.4391 0.5500 0.8966 0.143 Uiso 1 1 calc R . .
H20B H 0.3819 0.5646 0.8611 0.143 Uiso 1 1 calc R . .
H20C H 0.4235 0.6148 0.8547 0.143 Uiso 1 1 calc R . .
C21 C 0.3569(3) 0.4431(4) 0.6313(3) 0.0401(18) Uani 1 1 d . . .
H21A H 0.3469 0.3979 0.6436 0.048 Uiso 1 1 calc R . .
H21B H 0.3923 0.4384 0.6377 0.048 Uiso 1 1 calc R . .
C22 C 0.3273(3) 0.4500(5) 0.5717(3) 0.052(2) Uani 1 1 d . . .
H22A H 0.3397 0.4913 0.5575 0.062 Uiso 1 1 calc R . .
H22B H 0.2920 0.4584 0.5644 0.062 Uiso 1 1 calc R . .
C23 C 0.3331(4) 0.3800(5) 0.5449(4) 0.065(3) Uani 1 1 d . . .
H23A H 0.3213 0.3882 0.5061 0.078 Uiso 1 1 calc R . .
H23B H 0.3687 0.3675 0.5581 0.078 Uiso 1 1 calc R . .
C24 C 0.3058(5) 0.3185(7) 0.5546(5) 0.103(5) Uani 1 1 d . . .
H24A H 0.3112 0.2756 0.5367 0.155 Uiso 1 1 calc R . .
H24B H 0.2704 0.3298 0.5406 0.155 Uiso 1 1 calc R . .
H24C H 0.3177 0.3094 0.5929 0.155 Uiso 1 1 calc R . .
C25 C 0.2982(3) 0.5184(4) 0.6555(3) 0.0337(16) Uani 1 1 d . . .
H25A H 0.2810 0.5363 0.6186 0.040 Uiso 1 1 calc R . .
H25B H 0.2969 0.5572 0.6798 0.040 Uiso 1 1 calc R . .
C26 C 0.2702(3) 0.4537(4) 0.6631(3) 0.0453(19) Uani 1 1 d . . .
H26A H 0.2707 0.4147 0.6387 0.054 Uiso 1 1 calc R . .
H26B H 0.2866 0.4357 0.7000 0.054 Uiso 1 1 calc R . .
C27 C 0.2174(4) 0.4734(6) 0.6523(4) 0.069(3) Uani 1 1 d . . .
H27A H 0.2172 0.5142 0.6755 0.083 Uiso 1 1 calc R . .
H27B H 0.2009 0.4896 0.6150 0.083 Uiso 1 1 calc R . .
C28 C 0.1882(4) 0.4126(8) 0.6615(5) 0.105(5) Uani 1 1 d . . .
H28A H 0.1544 0.4289 0.6542 0.158 Uiso 1 1 calc R . .
H28B H 0.2039 0.3966 0.6986 0.158 Uiso 1 1 calc R . .
H28C H 0.1872 0.3724 0.6379 0.158 Uiso 1 1 calc R . .
C29 C 0.3714(3) 0.5751(4) 0.6515(3) 0.0380(17) Uani 1 1 d . . .
H29A H 0.3530 0.5855 0.6133 0.046 Uiso 1 1 calc R . .
H29B H 0.3647 0.6148 0.6719 0.046 Uiso 1 1 calc R . .
C30 C 0.4269(3) 0.5743(5) 0.6632(3) 0.048(2) Uani 1 1 d . . .
H30A H 0.4458 0.5628 0.7012 0.058 Uiso 1 1 calc R . .
H30B H 0.4338 0.5364 0.6416 0.058 Uiso 1 1 calc R . .
C31 C 0.4433(4) 0.6469(5) 0.6504(5) 0.066(3) Uani 1 1 d . . .
H31A H 0.4776 0.6426 0.6525 0.079 Uiso 1 1 calc R . .
H31B H 0.4219 0.6600 0.6133 0.079 Uiso 1 1 calc R . .
C32 C 0.4415(5) 0.7023(10) 0.6842(6) 0.132(6) Uani 1 1 d . . .
H32A H 0.4523 0.7475 0.6737 0.199 Uiso 1 1 calc R . .
H32B H 0.4633 0.6905 0.7209 0.199 Uiso 1 1 calc R . .
H32C H 0.4075 0.7077 0.6818 0.199 Uiso 1 1 calc R . .
C33 C 0.3646(3) -0.0336(4) 0.2104(3) 0.0346(16) Uani 1 1 d . . .
H33A H 0.3821 -0.0139 0.2466 0.042 Uiso 1 1 calc R . .
H33B H 0.3822 -0.0779 0.2077 0.042 Uiso 1 1 calc R . .
C34 C 0.3126(3) -0.0543(5) 0.2040(3) 0.051(2) Uani 1 1 d . . .
H34A H 0.2961 -0.0802 0.1700 0.062 Uiso 1 1 calc R . .
H34B H 0.2934 -0.0101 0.2029 0.062 Uiso 1 1 calc R . .
C35 C 0.3132(3) -0.1019(5) 0.2495(4) 0.057(2) Uani 1 1 d . . .
H35A H 0.3351 -0.1438 0.2528 0.068 Uiso 1 1 calc R . .
H35B H 0.3271 -0.0744 0.2832 0.068 Uiso 1 1 calc R . .
C36 C 0.2627(4) -0.1280(6) 0.2413(5) 0.083(4) Uani 1 1 d . . .
H36A H 0.2646 -0.1585 0.2713 0.125 Uiso 1 1 calc R . .
H36B H 0.2492 -0.1560 0.2083 0.125 Uiso 1 1 calc R . .
H36C H 0.2412 -0.0867 0.2388 0.125 Uiso 1 1 calc R . .
C37 C 0.3386(2) -0.0039(4) 0.1136(2) 0.0282(14) Uani 1 1 d . . .
H37A H 0.3032 -0.0059 0.1079 0.034 Uiso 1 1 calc R . .
H37B H 0.3420 0.0332 0.0891 0.034 Uiso 1 1 calc R . .
C38 C 0.3533(3) -0.0769(4) 0.0981(3) 0.0410(18) Uani 1 1 d . D .
H38A H 0.3887 -0.0764 0.1038 0.049 Uiso 1 1 calc R . .
H38B H 0.3482 -0.1153 0.1206 0.049 Uiso 1 1 calc R . .
C39 C 0.3218(4) -0.0920(5) 0.0400(3) 0.061(3) Uani 1 1 d D . .
H39A H 0.3302 -0.1413 0.0323 0.073 Uiso 1 1 calc R C 1
H39B H 0.2869 -0.0934 0.0363 0.073 Uiso 1 1 calc R C 1
C40A C 0.3237(11) -0.0437(12) -0.0036(8) 0.043(7) Uiso 0.35(3) 1 d PD D 1
H40A H 0.3004 -0.0614 -0.0381 0.064 Uiso 0.35(3) 1 calc PR D 1
H40B H 0.3573 -0.0439 -0.0030 0.064 Uiso 0.35(3) 1 calc PR D 1
H40C H 0.3146 0.0055 0.0020 0.064 Uiso 0.35(3) 1 calc PR D 1
C40B C 0.3439(12) -0.0501(14) 0.0073(11) 0.126(10) Uiso 0.65(3) 1 d PD D 2
H40D H 0.3244 -0.0585 -0.0306 0.189 Uiso 0.65(3) 1 calc PR D 2
H40E H 0.3780 -0.0658 0.0162 0.189 Uiso 0.65(3) 1 calc PR D 2
H40F H 0.3436 0.0015 0.0150 0.189 Uiso 0.65(3) 1 calc PR D 2
C41 C 0.3467(3) 0.0935(4) 0.1762(2) 0.0297(15) Uani 1 1 d . . .
H41A H 0.3480 0.1256 0.1479 0.036 Uiso 1 1 calc R . .
H41B H 0.3114 0.0864 0.1697 0.036 Uiso 1 1 calc R . .
C42 C 0.3712(3) 0.1316(4) 0.2285(3) 0.0372(17) Uani 1 1 d . . .
H42A H 0.3716 0.0997 0.2577 0.045 Uiso 1 1 calc R . .
H42B H 0.4059 0.1431 0.2345 0.045 Uiso 1 1 calc R . .
C43 C 0.3439(3) 0.1997(4) 0.2289(3) 0.045(2) Uani 1 1 d . . .
H43A H 0.3096 0.1873 0.2238 0.054 Uiso 1 1 calc R . .
H43B H 0.3423 0.2299 0.1983 0.054 Uiso 1 1 calc R . .
C44 C 0.3673(4) 0.2438(5) 0.2799(4) 0.062(3) Uani 1 1 d . . .
H44A H 0.3477 0.2874 0.2772 0.093 Uiso 1 1 calc R . .
H44B H 0.4011 0.2573 0.2848 0.093 Uiso 1 1 calc R . .
H44C H 0.3682 0.2149 0.3102 0.093 Uiso 1 1 calc R . .
C45 C 0.4228(2) 0.0272(4) 0.1813(2) 0.0295(15) Uani 1 1 d . . .
H45A H 0.4404 0.0463 0.2177 0.035 Uiso 1 1 calc R . .
H45B H 0.4359 -0.0217 0.1804 0.035 Uiso 1 1 calc R . .
C46 C 0.4351(3) 0.0738(4) 0.1438(3) 0.0393(18) Uani 1 1 d . . .
H46A H 0.4182 0.1208 0.1401 0.047 Uiso 1 1 calc R . .
H46B H 0.4232 0.0507 0.1084 0.047 Uiso 1 1 calc R . .
C47 C 0.4913(3) 0.0855(4) 0.1645(3) 0.0423(18) Uani 1 1 d . . .
H47A H 0.5023 0.1138 0.1979 0.051 Uiso 1 1 calc R . .
H47B H 0.5082 0.0382 0.1728 0.051 Uiso 1 1 calc R . .
C48 C 0.5061(3) 0.1250(6) 0.1240(4) 0.070(3) Uani 1 1 d . . .
H48A H 0.5421 0.1315 0.1386 0.106 Uiso 1 1 calc R . .
H48B H 0.4899 0.1722 0.1162 0.106 Uiso 1 1 calc R . .
H48C H 0.4959 0.0966 0.0912 0.106 Uiso 1 1 calc R . .
N1 N 0.4339(2) 0.2753(3) 0.9389(2) 0.0355(14) Uani 1 1 d . . .
N2 N 0.3515(2) 0.5045(3) 0.6652(2) 0.0326(13) Uani 1 1 d . . .
N3 N 0.3684(2) 0.0206(3) 0.1709(2) 0.0278(12) Uani 1 1 d . . .
O1 O 0.22655(15) 0.0460(2) 0.03668(16) 0.0238(9) Uani 1 1 d . . .
O2 O 0.23630(14) 0.1239(2) -0.04969(14) 0.0152(8) Uani 1 1 d . . .
O3 O 0.17021(13) 0.1711(2) -0.01352(14) 0.0155(8) Uani 1 1 d . . .
O4 O 0.2500 0.2500 0.0000 0.0112(10) Uani 1 2 d S . .
O5 O 0.24225(14) 0.1864(2) 0.08353(14) 0.0166(8) Uani 1 1 d . . .
O6 O 0.30803(13) 0.1388(2) 0.04623(15) 0.0158(8) Uani 1 1 d . . .
O7 O 0.39716(14) 0.2150(2) 0.06244(17) 0.0241(9) Uani 1 1 d . . .
O8 O 0.32152(14) 0.2645(2) 0.09612(15) 0.0164(8) Uani 1 1 d . . .
O9 O 0.25657(15) 0.3176(2) 0.14292(16) 0.0241(9) Uani 1 1 d . . .
O10 O 0.18408(14) 0.2962(2) 0.03697(15) 0.0176(8) Uani 1 1 d . . .
O11 O 0.5000 0.1100(3) 0.7500 0.0289(15) Uani 1 2 d S . .
O12 O 0.51111(19) 0.1002(3) 0.8583(2) 0.0400(13) Uani 1 1 d . . .
O13 O 0.57333(15) 0.1823(3) 0.82163(17) 0.0296(10) Uani 1 1 d . . .
O14 O 0.50953(16) 0.2533(2) 0.85033(17) 0.0260(10) Uani 1 1 d . . .
O15 O 0.5000 0.2536(3) 0.7500 0.0147(11) Uani 1 2 d S . .
O16 O 0.43554(15) 0.1823(2) 0.77825(17) 0.0240(9) Uani 1 1 d . . .
O17 O 0.57366(16) 0.3244(3) 0.82212(18) 0.0330(11) Uani 1 1 d . . .
O18 O 0.5116(2) 0.4057(3) 0.8595(2) 0.0475(14) Uani 1 1 d . . .
O19 O 0.5000 0.3976(3) 0.7500 0.0350(16) Uani 1 2 d S . .
O20 O 0.43605(16) 0.3254(2) 0.77819(18) 0.0256(10) Uani 1 1 d . . .
O21 O 0.35130(18) 0.2551(3) 0.7015(2) 0.0486(15) Uani 1 1 d . . .
W1 W 0.236171(9) 0.132391(13) 0.020979(10) 0.02159(6) Uani 1 1 d . . .
W2 W 0.334727(8) 0.229589(13) 0.036640(9) 0.01930(6) Uani 1 1 d . . .
W3 W 0.253574(9) 0.288786(14) 0.082455(9) 0.02127(6) Uani 1 1 d . . .
W4 W 0.505554(10) 0.164998(14) 0.812106(11) 0.02767(7) Uani 1 1 d . . .
W5 W 0.505880(11) 0.341991(15) 0.812272(12) 0.03126(7) Uani 1 1 d . . .
W6 W 0.414344(10) 0.253683(16) 0.722364(12) 0.03065(7) Uani 1 1 d . . .

loop_
_atom_site_aniso_label
_atom_site_aniso_U_11
_atom_site_aniso_U_22
_atom_site_aniso_U_33
_atom_site_aniso_U_23
_atom_site_aniso_U_13
_atom_site_aniso_U_12
C1 0.043(4) 0.045(5) 0.032(4) 0.003(3) 0.023(3) 0.002(3)
C2 0.043(5) 0.074(7) 0.056(6) 0.002(5) 0.028(4) 0.009(4)
C3 0.068(7) 0.083(8) 0.060(6) 0.008(6) 0.025(5) 0.004(6)
C4 0.099(9) 0.112(11) 0.100(10) 0.043(8) 0.056(8) 0.051(8)
C5 0.046(4) 0.046(5) 0.038(4) 0.003(3) 0.032(4) -0.001(4)
C6 0.077(7) 0.048(5) 0.066(6) -0.015(4) 0.052(5) -0.019(5)
C7 0.090(7) 0.056(6) 0.075(7) -0.019(5) 0.063(6) -0.029(5)
C8 0.110(9) 0.070(7) 0.080(7) -0.033(6) 0.062(7) -0.031(6)
C9 0.036(4) 0.051(5) 0.041(4) -0.002(4) 0.028(3) -0.004(3)
C10 0.050(6) 0.097(8) 0.049(6) 0.004(5) 0.024(4) -0.006(5)
C12 0.127(16) 0.26(3) 0.16(2) 0.047(17) 0.042(15) 0.002(16)
C13 0.035(4) 0.037(4) 0.055(5) 0.008(4) 0.033(4) 0.004(3)
C14 0.051(5) 0.051(5) 0.086(7) 0.001(5) 0.044(5) 0.009(4)
C16A 0.149(19) 0.063(12) 0.15(2) -0.023(12) 0.086(16) -0.016(12)
C16B 0.149(19) 0.063(12) 0.15(2) -0.023(12) 0.086(16) -0.016(12)
C17 0.048(4) 0.025(4) 0.032(4) 0.014(3) 0.012(3) 0.009(3)
C18 0.056(5) 0.047(5) 0.034(4) 0.008(4) 0.014(4) 0.012(4)
C19 0.073(7) 0.055(6) 0.049(5) 0.016(5) 0.006(5) -0.003(5)
C20 0.143(12) 0.091(9) 0.032(5) -0.003(5) 0.013(6) -0.015(8)
C21 0.048(5) 0.035(4) 0.039(4) 0.008(3) 0.019(3) 0.019(3)
C22 0.066(6) 0.048(5) 0.045(5) 0.009(4) 0.026(4) 0.023(4)
C23 0.081(7) 0.061(6) 0.058(6) -0.013(5) 0.032(5) 0.018(5)
C24 0.134(12) 0.076(9) 0.063(7) -0.004(6) -0.002(7) 0.026(8)
C25 0.040(4) 0.031(4) 0.033(4) 0.014(3) 0.018(3) 0.015(3)
C26 0.048(5) 0.039(5) 0.048(5) 0.016(4) 0.018(4) 0.002(4)
C27 0.060(6) 0.074(7) 0.081(7) -0.008(6) 0.035(5) -0.013(5)
C28 0.072(8) 0.150(13) 0.097(9) 0.020(9) 0.037(7) -0.044(8)
C29 0.033(4) 0.038(4) 0.042(4) 0.022(3) 0.014(3) 0.011(3)
C30 0.038(4) 0.050(5) 0.058(5) 0.027(4) 0.019(4) 0.013(4)
C31 0.068(7) 0.055(6) 0.079(7) 0.006(5) 0.033(6) -0.001(5)
C32 0.088(10) 0.168(18) 0.138(15) 0.041(13) 0.041(10) -0.020(11)
C33 0.048(4) 0.027(4) 0.027(4) 0.015(3) 0.012(3) 0.014(3)
C34 0.049(5) 0.059(6) 0.050(5) 0.030(4) 0.023(4) 0.018(4)
C35 0.070(6) 0.056(6) 0.063(6) 0.025(5) 0.047(5) 0.027(5)
C36 0.087(8) 0.092(9) 0.096(9) 0.028(7) 0.064(7) -0.001(7)
C37 0.027(3) 0.031(4) 0.019(3) 0.006(3) 0.001(2) 0.010(3)
C38 0.045(4) 0.034(4) 0.030(4) 0.003(3) -0.001(3) 0.012(3)
C39 0.075(6) 0.052(6) 0.040(5) -0.012(4) 0.006(4) 0.009(5)
C41 0.037(4) 0.028(4) 0.023(3) 0.005(3) 0.011(3) 0.014(3)
C42 0.046(4) 0.031(4) 0.032(4) 0.005(3) 0.013(3) 0.012(3)
C43 0.064(5) 0.033(4) 0.035(4) -0.001(3) 0.016(4) 0.018(4)
C44 0.099(8) 0.042(5) 0.050(6) -0.001(4) 0.034(5) 0.011(5)
C45 0.022(3) 0.035(4) 0.024(3) 0.004(3) 0.001(3) 0.015(3)
C46 0.037(4) 0.045(5) 0.031(4) 0.010(3) 0.007(3) 0.002(3)
C47 0.031(4) 0.045(5) 0.045(4) 0.004(4) 0.008(3) 0.005(3)
C48 0.029(4) 0.102(8) 0.072(7) 0.026(6) 0.012(4) -0.005(5)
N1 0.040(3) 0.044(4) 0.036(3) 0.002(3) 0.030(3) -0.002(3)
N2 0.038(3) 0.025(3) 0.035(3) 0.014(2) 0.014(3) 0.014(2)
N3 0.035(3) 0.027(3) 0.021(3) 0.012(2) 0.011(2) 0.012(2)
O1 0.028(2) 0.019(2) 0.026(2) 0.0050(17) 0.0118(18) -0.0049(18)
O2 0.022(2) 0.0124(19) 0.0130(18) 0.0003(15) 0.0085(15) 0.0009(15)
O3 0.0130(18) 0.020(2) 0.0146(19) 0.0024(16) 0.0064(15) -0.0046(15)
O4 0.010(2) 0.012(3) 0.013(3) 0.002(2) 0.006(2) -0.0006(19)
O5 0.021(2) 0.018(2) 0.0128(19) 0.0027(15) 0.0080(16) 0.0005(16)
O6 0.0149(19) 0.016(2) 0.0159(19) 0.0020(15) 0.0051(15) 0.0016(15)
O7 0.015(2) 0.029(2) 0.026(2) 0.0053(19) 0.0051(17) 0.0029(17)
O8 0.0146(19) 0.020(2) 0.0138(19) 0.0020(16) 0.0043(15) -0.0023(15)
O9 0.030(2) 0.025(2) 0.019(2) -0.0043(18) 0.0126(18) -0.0022(18)
O10 0.017(2) 0.021(2) 0.017(2) 0.0032(16) 0.0095(16) 0.0013(16)
O11 0.046(4) 0.010(3) 0.047(4) 0.000 0.035(3) 0.000
O12 0.055(3) 0.034(3) 0.044(3) 0.021(2) 0.033(3) 0.017(2)
O13 0.023(2) 0.042(3) 0.024(2) 0.007(2) 0.0106(18) 0.012(2)
O14 0.030(2) 0.032(3) 0.019(2) 0.0003(18) 0.0136(19) 0.0045(19)
O15 0.016(3) 0.014(3) 0.015(3) 0.000 0.007(2) 0.000
O16 0.027(2) 0.020(2) 0.033(2) 0.0005(18) 0.0205(19) -0.0031(18)
O17 0.026(2) 0.039(3) 0.035(3) -0.019(2) 0.013(2) -0.014(2)
O18 0.061(4) 0.037(3) 0.057(4) -0.028(3) 0.037(3) -0.014(3)
O19 0.056(5) 0.013(3) 0.055(4) 0.000 0.043(4) 0.000
O20 0.031(2) 0.018(2) 0.039(3) 0.0049(19) 0.026(2) 0.0075(18)
O21 0.023(3) 0.077(4) 0.042(3) 0.007(3) 0.008(2) 0.004(3)
W1 0.02296(13) 0.01987(13) 0.02180(13) 0.00323(10) 0.00863(10) -0.00181(9)
W2 0.01594(12) 0.02267(13) 0.01932(12) 0.00348(9) 0.00696(9) 0.00001(9)
W3 0.02342(13) 0.02396(13) 0.01774(12) -0.00030(10) 0.00948(9) -0.00140(10)
W4 0.03447(15) 0.02493(14) 0.02920(14) 0.00750(11) 0.01851(12) 0.00777(11)
W5 0.03831(16) 0.02538(15) 0.03766(16) -0.01032(12) 0.02306(13) -0.00547(11)
W6 0.02114(14) 0.03855(17) 0.03269(15) 0.00448(12) 0.01102(11) 0.00132(11)

loop_
_atom_type_symbol
_atom_type_description
_atom_type_scat_dispersion_real
_atom_type_scat_dispersion_imag
_atom_type_scat_source
C C 0.0033 0.0016 'International Tables Vol C Tables 4.2.6.8 and 6.1.1.4'
H H 0.0000 0.0000 'International Tables Vol C Tables 4.2.6.8 and 6.1.1.4'
N N 0.0061 0.0033 'International Tables Vol C Tables 4.2.6.8 and 6.1.1.4'
W W -0.8490 6.8722 'International Tables Vol C Tables 4.2.6.8 and 6.1.1.4'
O O 0.0106 0.0060 'International Tables Vol C Tables 4.2.6.8 and 6.1.1.4'

loop_
_geom_angle_atom_site_label_1
_geom_angle_atom_site_label_2
_geom_angle_atom_site_label_3
_geom_angle
_geom_angle_site_symmetry_1
_geom_angle_site_symmetry_3
_geom_angle_publ_flag
C2 C1 N1 115.8(6) . . ?
C2 C1 H1A 108.3 . . ?
N1 C1 H1A 108.3 . . ?
C2 C1 H1B 108.3 . . ?
N1 C1 H1B 108.3 . . ?
H1A C1 H1B 107.4 . . ?
C1 C2 C3 113.9(8) . . ?
C1 C2 H2A 108.8 . . ?
C3 C2 H2A 108.8 . . ?
C1 C2 H2B 108.8 . . ?
C3 C2 H2B 108.8 . . ?
H2A C2 H2B 107.7 . . ?
C4 C3 C2 109.2(9) . . ?
C4 C3 H3A 109.8 . . ?
C2 C3 H3A 109.8 . . ?
C4 C3 H3B 109.8 . . ?
C2 C3 H3B 109.8 . . ?
H3A C3 H3B 108.3 . . ?
C3 C4 H4A 109.5 . . ?
C3 C4 H4B 109.5 . . ?
H4A C4 H4B 109.5 . . ?
C3 C4 H4C 109.5 . . ?
H4A C4 H4C 109.5 . . ?
H4B C4 H4C 109.5 . . ?
C6 C5 N1 115.9(6) . . ?
C6 C5 H5A 108.3 . . ?
N1 C5 H5A 108.3 . . ?
C6 C5 H5B 108.3 . . ?
N1 C5 H5B 108.3 . . ?
H5A C5 H5B 107.4 . . ?
C7 C6 C5 113.2(7) . . ?
C7 C6 H6A 108.9 . . ?
C5 C6 H6A 108.9 . . ?
C7 C6 H6B 108.9 . . ?
C5 C6 H6B 108.9 . . ?
H6A C6 H6B 107.8 . . ?
C8 C7 C6 116.6(8) . . ?
C8 C7 H7A 108.2 . . ?
C6 C7 H7A 108.2 . . ?
C8 C7 H7B 108.2 . . ?
C6 C7 H7B 108.2 . . ?
H7A C7 H7B 107.3 . . ?
C7 C8 H8A 109.5 . . ?
C7 C8 H8B 109.5 . . ?
H8A C8 H8B 109.5 . . ?
C7 C8 H8C 109.5 . . ?
H8A C8 H8C 109.5 . . ?
H8B C8 H8C 109.5 . . ?
C10 C9 N1 115.1(6) . . ?
C10 C9 H9A 108.5 . . ?
N1 C9 H9A 108.5 . . ?
C10 C9 H9B 108.5 . . ?
N1 C9 H9B 108.5 . . ?
H9A C9 H9B 107.5 . . ?
C9 C10 C11 110.1(8) . . ?
C9 C10 H10A 109.6 . . ?
C11 C10 H10A 109.6 . . ?
C9 C10 H10B 109.6 . . ?
C11 C10 H10B 109.6 . . ?
H10A C10 H10B 108.2 . . ?
C12 C11 C10 116.7(13) . . ?
C12 C11 H11A 108.1 . . ?
C10 C11 H11A 108.1 . . ?
C12 C11 H11B 108.1 . . ?
C10 C11 H11B 108.1 . . ?
H11A C11 H11B 107.3 . . ?
C11 C12 H12A 109.5 . . ?
C11 C12 H12B 109.5 . . ?
H12A C12 H12B 109.5 . . ?
C11 C12 H12C 109.5 . . ?
H12A C12 H12C 109.5 . . ?
H12B C12 H12C 109.5 . . ?
N1 C13 C14 115.0(6) . . ?
N1 C13 H13A 108.5 . . ?
C14 C13 H13A 108.5 . . ?
N1 C13 H13B 108.5 . . ?
C14 C13 H13B 108.5 . . ?
H13A C13 H13B 107.5 . . ?
C15A C14 C15B 22.0(10) . . ?
C15A C14 C13 118.7(11) . . ?
C15B C14 C13 105.6(10) . . ?
C15A C14 H14A 107.6 . . ?
C15B C14 H14A 129.7 . . ?
C13 C14 H14A 107.6 . . ?
C15A C14 H14B 107.6 . . ?
C15B C14 H14B 97.4 . . ?
C13 C14 H14B 107.6 . . ?
H14A C14 H14B 107.1 . . ?
C14 C15A C16A 102.8(16) . . ?
C14 C15A H15A 111.2 . . ?
C16A C15A H15A 111.2 . . ?
C14 C15A H15B 111.2 . . ?
C16A C15A H15B 111.2 . . ?
H15A C15A H15B 109.1 . . ?
C16B C15B C14 113.6(15) . . ?
C16B C15B H15C 108.8 . . ?
C14 C15B H15C 108.8 . . ?
C16B C15B H15D 108.8 . . ?
C14 C15B H15D 108.8 . . ?
H15C C15B H15D 107.7 . . ?
C15B C16B H16D 109.5 . . ?
C15B C16B H16E 109.5 . . ?
H16D C16B H16E 109.5 . . ?
C15B C16B H16F 109.5 . . ?
H16D C16B H16F 109.5 . . ?
H16E C16B H16F 109.5 . . ?
C18 C17 N2 115.3(6) . . ?
C18 C17 H17A 108.5 . . ?
N2 C17 H17A 108.5 . . ?
C18 C17 H17B 108.5 . . ?
N2 C17 H17B 108.5 . . ?
H17A C17 H17B 107.5 . . ?
C17 C18 C19 110.7(7) . . ?
C17 C18 H18A 109.5 . . ?
C19 C18 H18A 109.5 . . ?
C17 C18 H18B 109.5 . . ?
C19 C18 H18B 109.5 . . ?
H18A C18 H18B 108.1 . . ?
C20 C19 C18 111.3(8) . . ?
C20 C19 H19A 109.4 . . ?
C18 C19 H19A 109.4 . . ?
C20 C19 H19B 109.4 . . ?
C18 C19 H19B 109.4 . . ?
H19A C19 H19B 108.0 . . ?
C19 C20 H20A 109.5 . . ?
C19 C20 H20B 109.5 . . ?
H20A C20 H20B 109.5 . . ?
C19 C20 H20C 109.5 . . ?
H20A C20 H20C 109.5 . . ?
H20B C20 H20C 109.5 . . ?
N2 C21 C22 116.0(6) . . ?
N2 C21 H21A 108.3 . . ?
C22 C21 H21A 108.3 . . ?
N2 C21 H21B 108.3 . . ?
C22 C21 H21B 108.3 . . ?
H21A C21 H21B 107.4 . . ?
C21 C22 C23 108.4(7) . . ?
C21 C22 H22A 110.0 . . ?
C23 C22 H22A 110.0 . . ?
C21 C22 H22B 110.0 . . ?
C23 C22 H22B 110.0 . . ?
H22A C22 H22B 108.4 . . ?
C24 C23 C22 113.5(9) . . ?
C24 C23 H23A 108.9 . . ?
C22 C23 H23A 108.9 . . ?
C24 C23 H23B 108.9 . . ?
C22 C23 H23B 108.9 . . ?
H23A C23 H23B 107.7 . . ?
C23 C24 H24A 109.5 . . ?
C23 C24 H24B 109.5 . . ?
H24A C24 H24B 109.5 . . ?
C23 C24 H24C 109.5 . . ?
H24A C24 H24C 109.5 . . ?
H24B C24 H24C 109.5 . . ?
N2 C25 C26 115.0(6) . . ?
N2 C25 H25A 108.5 . . ?
C26 C25 H25A 108.5 . . ?
N2 C25 H25B 108.5 . . ?
C26 C25 H25B 108.5 . . ?
H25A C25 H25B 107.5 . . ?
C27 C26 C25 110.7(7) . . ?
C27 C26 H26A 109.5 . . ?
C25 C26 H26A 109.5 . . ?
C27 C26 H26B 109.5 . . ?
C25 C26 H26B 109.5 . . ?
H26A C26 H26B 108.1 . . ?
C28 C27 C26 113.5(10) . . ?
C28 C27 H27A 108.9 . . ?
C26 C27 H27A 108.9 . . ?
C28 C27 H27B 108.9 . . ?
C26 C27 H27B 108.9 . . ?
H27A C27 H27B 107.7 . . ?
C27 C28 H28A 109.5 . . ?
C27 C28 H28B 109.5 . . ?
H28A C28 H28B 109.5 . . ?
C27 C28 H28C 109.5 . . ?
H28A C28 H28C 109.5 . . ?
H28B C28 H28C 109.5 . . ?
C30 C29 N2 114.6(6) . . ?
C30 C29 H29A 108.6 . . ?
N2 C29 H29A 108.6 . . ?
C30 C29 H29B 108.6 . . ?
N2 C29 H29B 108.6 . . ?
H29A C29 H29B 107.6 . . ?
C31 C30 C29 110.6(7) . . ?
C31 C30 H30A 109.5 . . ?
C29 C30 H30A 109.5 . . ?
C31 C30 H30B 109.5 . . ?
C29 C30 H30B 109.5 . . ?
H30A C30 H30B 108.1 . . ?
C32 C31 C30 113.7(11) . . ?
C32 C31 H31A 108.8 . . ?
C30 C31 H31A 108.8 . . ?
C32 C31 H31B 108.8 . . ?
C30 C31 H31B 108.8 . . ?
H31A C31 H31B 107.7 . . ?
C31 C32 H32A 109.5 . . ?
C31 C32 H32B 109.5 . . ?
H32A C32 H32B 109.5 . . ?
C31 C32 H32C 109.5 . . ?
H32A C32 H32C 109.5 . . ?
H32B C32 H32C 109.5 . . ?
N3 C33 C34 116.1(5) . . ?
N3 C33 H33A 108.3 . . ?
C34 C33 H33A 108.3 . . ?
N3 C33 H33B 108.3 . . ?
C34 C33 H33B 108.3 . . ?
H33A C33 H33B 107.4 . . ?
C33 C34 C35 111.4(6) . . ?
C33 C34 H34A 109.3 . . ?
C35 C34 H34A 109.3 . . ?
C33 C34 H34B 109.3 . . ?
C35 C34 H34B 109.3 . . ?
H34A C34 H34B 108.0 . . ?
C36 C35 C34 111.9(8) . . ?
C36 C35 H35A 109.2 . . ?
C34 C35 H35A 109.2 . . ?
C36 C35 H35B 109.2 . . ?
C34 C35 H35B 109.2 . . ?
H35A C35 H35B 107.9 . . ?
C35 C36 H36A 109.5 . . ?
C35 C36 H36B 109.5 . . ?
H36A C36 H36B 109.5 . . ?
C35 C36 H36C 109.5 . . ?
H36A C36 H36C 109.5 . . ?
H36B C36 H36C 109.5 . . ?
C38 C37 N3 115.8(5) . . ?
C38 C37 H37A 108.3 . . ?
N3 C37 H37A 108.3 . . ?
C38 C37 H37B 108.3 . . ?
N3 C37 H37B 108.3 . . ?
H37A C37 H37B 107.4 . . ?
C39 C38 C37 109.3(6) . . ?
C39 C38 H38A 109.8 . . ?
C37 C38 H38A 109.8 . . ?
C39 C38 H38B 109.8 . . ?
C37 C38 H38B 109.8 . . ?
H38A C38 H38B 108.3 . . ?
C40A C39 C40B 21.5(15) . . ?
C40A C39 C38 121.4(13) . . ?
C40B C39 C38 107.3(14) . . ?
C40A C39 H39A 107.0 . . ?
C40B C39 H39A 98.7 . . ?
C38 C39 H39A 107.0 . . ?
C40A C39 H39B 107.0 . . ?
C40B C39 H39B 128.4 . . ?
C38 C39 H39B 107.0 . . ?
H39A C39 H39B 106.7 . . ?
C39 C40A H40A 109.5 . . ?
C39 C40A H40B 109.5 . . ?
H40A C40A H40B 109.5 . . ?
C39 C40A H40C 109.5 . . ?
H40A C40A H40C 109.5 . . ?
H40B C40A H40C 109.5 . . ?
C39 C40B H40D 109.5 . . ?
C39 C40B H40E 109.5 . . ?
H40D C40B H40E 109.5 . . ?
C39 C40B H40F 109.5 . . ?
H40D C40B H40F 109.5 . . ?
H40E C40B H40F 109.5 . . ?
C42 C41 N3 116.5(5) . . ?
C42 C41 H41A 108.2 . . ?
N3 C41 H41A 108.2 . . ?
C42 C41 H41B 108.2 . . ?
N3 C41 H41B 108.2 . . ?
H41A C41 H41B 107.3 . . ?
C43 C42 C41 110.1(6) . . ?
C43 C42 H42A 109.6 . . ?
C41 C42 H42A 109.6 . . ?
C43 C42 H42B 109.6 . . ?
C41 C42 H42B 109.6 . . ?
H42A C42 H42B 108.1 . . ?
C42 C43 C44 114.0(7) . . ?
C42 C43 H43A 108.8 . . ?
C44 C43 H43A 108.8 . . ?
C42 C43 H43B 108.8 . . ?
C44 C43 H43B 108.8 . . ?
H43A C43 H43B 107.7 . . ?
C43 C44 H44A 109.5 . . ?
C43 C44 H44B 109.5 . . ?
H44A C44 H44B 109.5 . . ?
C43 C44 H44C 109.5 . . ?
H44A C44 H44C 109.5 . . ?
H44B C44 H44C 109.5 . . ?
C46 C45 N3 116.1(5) . . ?
C46 C45 H45A 108.3 . . ?
N3 C45 H45A 108.3 . . ?
C46 C45 H45B 108.3 . . ?
N3 C45 H45B 108.3 . . ?
H45A C45 H45B 107.4 . . ?
C45 C46 C47 110.1(6) . . ?
C45 C46 H46A 109.6 . . ?
C47 C46 H46A 109.6 . . ?
C45 C46 H46B 109.6 . . ?
C47 C46 H46B 109.6 . . ?
H46A C46 H46B 108.2 . . ?
C48 C47 C46 111.8(6) . . ?
C48 C47 H47A 109.2 . . ?
C46 C47 H47A 109.2 . . ?
C48 C47 H47B 109.2 . . ?
C46 C47 H47B 109.2 . . ?
H47A C47 H47B 107.9 . . ?
C47 C48 H48A 109.5 . . ?
C47 C48 H48B 109.5 . . ?
H48A C48 H48B 109.5 . . ?
C47 C48 H48C 109.5 . . ?
H48A C48 H48C 109.5 . . ?
H48B C48 H48C 109.5 . . ?
C9 N1 C5 111.7(6) . . ?
C9 N1 C13 111.7(6) . . ?
C5 N1 C13 106.0(5) . . ?
C9 N1 C1 107.9(5) . . ?
C5 N1 C1 109.5(6) . . ?
C13 N1 C1 110.1(6) . . ?
C25 N2 C21 111.9(6) . . ?
C25 N2 C17 111.8(5) . . ?
C21 N2 C17 106.0(5) . . ?
C25 N2 C29 106.2(5) . . ?
C21 N2 C29 110.6(6) . . ?
C17 N2 C29 110.4(6) . . ?
C33 N3 C45 106.7(5) . . ?
C33 N3 C41 111.7(5) . . ?
C45 N3 C41 111.0(5) . . ?
C33 N3 C37 111.1(5) . . ?
C45 N3 C37 110.8(5) . . ?
C41 N3 C37 105.6(4) . . ?
W3 O2 W1 117.01(18) 7 . ?
W1 O3 W2 116.49(18) . 7 ?
W2 O4 W2 180.000(13) . 7 ?
W2 O4 W3 89.953(10) . . ?
W2 O4 W3 90.047(10) 7 . ?
W2 O4 W3 90.047(10) . 7 ?
W2 O4 W3 89.953(10) 7 7 ?
W3 O4 W3 180.000(4) . 7 ?
W2 O4 W1 90.111(9) . . ?
W2 O4 W1 89.889(9) 7 . ?
W3 O4 W1 89.858(10) . . ?
W3 O4 W1 90.142(10) 7 . ?
W2 O4 W1 89.889(9) . 7 ?
W2 O4 W1 90.111(9) 7 7 ?
W3 O4 W1 90.142(10) . 7 ?
W3 O4 W1 89.858(10) 7 7 ?
W1 O4 W1 180.000(14) . 7 ?
W1 O5 W3 117.02(18) . . ?
W2 O6 W1 116.64(18) . . ?
W2 O8 W3 116.72(19) . . ?
W2 O10 W3 116.86(19) 7 . ?
W4 O11 W4 116.2(3) . 2_656 ?
W6 O13 W4 118.0(2) 2_656 . ?
W4 O14 W5 117.1(2) . . ?
W5 O15 W5 90.05(18) . 2_656 ?
W5 O15 W4 179.76(11) . 2_656 ?
W5 O15 W4 90.051(12) 2_656 2_656 ?
W5 O15 W4 90.051(13) . . ?
W5 O15 W4 179.76(11) 2_656 . ?
W4 O15 W4 89.85(18) 2_656 . ?
W5 O15 W6 90.09(9) . 2_656 ?
W5 O15 W6 89.87(9) 2_656 2_656 ?
W4 O15 W6 89.70(9) 2_656 2_656 ?
W4 O15 W6 90.35(9) . 2_656 ?
W5 O15 W6 89.87(9) . . ?
W5 O15 W6 90.09(9) 2_656 . ?
W4 O15 W6 90.35(9) 2_656 . ?
W4 O15 W6 89.70(9) . . ?
W6 O15 W6 179.9(2) 2_656 . ?
W4 O16 W6 116.6(2) . . ?
W6 O17 W5 117.7(2) 2_656 . ?
W5 O19 W5 115.7(3) . 2_656 ?
W5 O20 W6 116.9(2) . . ?
O1 W1 O5 103.37(18) . . ?
O1 W1 O3 103.76(18) . . ?
O5 W1 O3 88.05(16) . . ?
O1 W1 O2 103.79(18) . . ?
O5 W1 O2 152.82(16) . . ?
O3 W1 O2 86.42(15) . . ?
O1 W1 O6 103.32(18) . . ?
O5 W1 O6 86.78(16) . . ?
O3 W1 O6 152.89(15) . . ?
O2 W1 O6 86.14(16) . . ?
O1 W1 O4 179.52(16) . . ?
O5 W1 O4 76.54(11) . . ?
O3 W1 O4 76.71(11) . . ?
O2 W1 O4 76.29(11) . . ?
O6 W1 O4 76.21(11) . . ?
O7 W2 O6 103.58(18) . . ?
O7 W2 O8 104.12(18) . . ?
O6 W2 O8 87.27(16) . . ?
O7 W2 O10 102.34(18) . 7 ?
O6 W2 O10 87.64(16) . 7 ?
O8 W2 O10 153.52(16) . 7 ?
O7 W2 O3 102.48(18) . 7 ?
O6 W2 O3 153.94(15) . 7 ?
O8 W2 O3 86.59(16) . 7 ?
O10 W2 O3 86.67(16) 7 7 ?
O7 W2 O4 178.86(15) . . ?
O6 W2 O4 77.04(11) . . ?
O8 W2 O4 76.83(11) . . ?
O10 W2 O4 76.70(11) 7 . ?
O3 W2 O4 76.90(11) 7 . ?
O9 W3 O2 103.14(18) . 7 ?
O9 W3 O5 103.73(18) . . ?
O2 W3 O5 153.13(15) 7 . ?
O9 W3 O8 103.20(18) . . ?
O2 W3 O8 87.12(16) 7 . ?
O5 W3 O8 86.51(16) . . ?
O9 W3 O10 103.93(18) . . ?
O2 W3 O10 87.58(16) 7 . ?
O5 W3 O10 86.29(16) . . ?
O8 W3 O10 152.85(16) . . ?
O9 W3 O4 179.57(15) . . ?
O2 W3 O4 76.55(11) 7 . ?
O5 W3 O4 76.58(11) . . ?
O8 W3 O4 76.50(11) . . ?
O10 W3 O4 76.37(11) . . ?
O12 W4 O14 103.4(2) . . ?
O12 W4 O16 104.3(2) . . ?
O14 W4 O16 86.85(18) . . ?
O12 W4 O13 102.9(2) . . ?
O14 W4 O13 86.9(2) . . ?
O16 W4 O13 152.76(18) . . ?
O12 W4 O11 103.2(2) . . ?
O14 W4 O11 153.38(19) . . ?
O16 W4 O11 87.67(13) . . ?
O13 W4 O11 86.19(14) . . ?
O12 W4 O15 178.65(18) . . ?
O14 W4 O15 76.43(16) . . ?
O16 W4 O15 77.00(12) . . ?
O13 W4 O15 75.76(13) . . ?
O11 W4 O15 76.95(17) . . ?
O18 W5 O20 104.3(2) . . ?
O18 W5 O14 102.5(2) . . ?
O20 W5 O14 87.00(18) . . ?
O18 W5 O17 102.8(2) . . ?
O20 W5 O17 152.90(18) . . ?
O14 W5 O17 86.8(2) . . ?
O18 W5 O19 104.0(3) . . ?
O20 W5 O19 87.07(13) . . ?
O14 W5 O19 153.5(2) . . ?
O17 W5 O19 86.81(15) . . ?
O18 W5 O15 178.4(2) . . ?
O20 W5 O15 76.85(12) . . ?
O14 W5 O15 76.38(15) . . ?
O17 W5 O15 76.05(13) . . ?
O19 W5 O15 77.14(18) . . ?
O21 W6 O17 102.9(2) . 2_656 ?
O21 W6 O13 104.4(2) . 2_656 ?
O17 W6 O13 87.1(2) 2_656 2_656 ?
O21 W6 O16 104.2(2) . . ?
O17 W6 O16 152.93(17) 2_656 . ?
O13 W6 O16 86.56(19) 2_656 . ?
O21 W6 O20 103.3(2) . . ?
O17 W6 O20 86.7(2) 2_656 . ?
O13 W6 O20 152.29(17) 2_656 . ?
O16 W6 O20 86.81(18) . . ?
O21 W6 O15 179.0(2) . . ?
O17 W6 O15 76.19(16) 2_656 . ?
O13 W6 O15 75.93(15) 2_656 . ?
O16 W6 O15 76.74(15) . . ?
O20 W6 O15 76.37(15) . . ?

loop_
_geom_bond_atom_site_label_1
_geom_bond_atom_site_label_2
_geom_bond_distance
_geom_bond_site_symmetry_2
_geom_bond_publ_flag
C1 C2 1.511(11) . ?
C1 N1 1.522(9) . ?
C1 H1A 0.9900 . ?
C1 H1B 0.9900 . ?
C2 C3 1.553(13) . ?
C2 H2A 0.9900 . ?
C2 H2B 0.9900 . ?
C3 C4 1.494(15) . ?
C3 H3A 0.9900 . ?
C3 H3B 0.9900 . ?
C4 H4A 0.9800 . ?
C4 H4B 0.9800 . ?
C4 H4C 0.9800 . ?
C5 C6 1.496(11) . ?
C5 N1 1.515(9) . ?
C5 H5A 0.9900 . ?
C5 H5B 0.9900 . ?
C6 C7 1.495(11) . ?
C6 H6A 0.9900 . ?
C6 H6B 0.9900 . ?
C7 C8 1.449(13) . ?
C7 H7A 0.9900 . ?
C7 H7B 0.9900 . ?
C8 H8A 0.9800 . ?
C8 H8B 0.9800 . ?
C8 H8C 0.9800 . ?
C9 C10 1.499(12) . ?
C9 N1 1.504(9) . ?
C9 H9A 0.9900 . ?
C9 H9B 0.9900 . ?
C10 C11 1.549(14) . ?
C10 H10A 0.9900 . ?
C10 H10B 0.9900 . ?
C11 C12 1.40(2) . ?
C11 H11A 0.9900 . ?
C11 H11B 0.9900 . ?
C12 H12A 0.9800 . ?
C12 H12B 0.9800 . ?
C12 H12C 0.9800 . ?
C13 N1 1.521(9) . ?
C13 C14 1.527(11) . ?
C13 H13A 0.9900 . ?
C13 H13B 0.9900 . ?
C14 C15A 1.5099(10) . ?
C14 C15B 1.5101(10) . ?
C14 H14A 0.9900 . ?
C14 H14B 0.9900 . ?
C15A C16A 1.5099(10) . ?
C15A H15A 0.9900 . ?
C15A H15B 0.9900 . ?
C16A H16A 0.9800 . ?
C16A H16B 0.9800 . ?
C16A H16C 0.9800 . ?
C15B C16B 1.47(3) . ?
C15B H15C 0.9900 . ?
C15B H15D 0.9900 . ?
C16B H16D 0.9800 . ?
C16B H16E 0.9800 . ?
C16B H16F 0.9800 . ?
C17 C18 1.513(10) . ?
C17 N2 1.519(8) . ?
C17 H17A 0.9900 . ?
C17 H17B 0.9900 . ?
C18 C19 1.528(11) . ?
C18 H18A 0.9900 . ?
C18 H18B 0.9900 . ?
C19 C20 1.519(14) . ?
C19 H19A 0.9900 . ?
C19 H19B 0.9900 . ?
C20 H20A 0.9800 . ?
C20 H20B 0.9800 . ?
C20 H20C 0.9800 . ?
C21 N2 1.516(9) . ?
C21 C22 1.523(10) . ?
C21 H21A 0.9900 . ?
C21 H21B 0.9900 . ?
C22 C23 1.533(12) . ?
C22 H22A 0.9900 . ?
C22 H22B 0.9900 . ?
C23 C24 1.478(16) . ?
C23 H23A 0.9900 . ?
C23 H23B 0.9900 . ?
C24 H24A 0.9800 . ?
C24 H24B 0.9800 . ?
C24 H24C 0.9800 . ?
C25 N2 1.505(9) . ?
C25 C26 1.517(10) . ?
C25 H25A 0.9900 . ?
C25 H25B 0.9900 . ?
C26 C27 1.507(12) . ?
C26 H26A 0.9900 . ?
C26 H26B 0.9900 . ?
C27 C28 1.497(14) . ?
C27 H27A 0.9900 . ?
C27 H27B 0.9900 . ?
C28 H28A 0.9800 . ?
C28 H28B 0.9800 . ?
C28 H28C 0.9800 . ?
C29 C30 1.533(10) . ?
C29 N2 1.539(9) . ?
C29 H29A 0.9900 . ?
C29 H29B 0.9900 . ?
C30 C31 1.519(12) . ?
C30 H30A 0.9900 . ?
C30 H30B 0.9900 . ?
C31 C32 1.398(19) . ?
C31 H31A 0.9900 . ?
C31 H31B 0.9900 . ?
C32 H32A 0.9800 . ?
C32 H32B 0.9800 . ?
C32 H32C 0.9800 . ?
C33 N3 1.513(8) . ?
C33 C34 1.516(10) . ?
C33 H33A 0.9900 . ?
C33 H33B 0.9900 . ?
C34 C35 1.520(10) . ?
C34 H34A 0.9900 . ?
C34 H34B 0.9900 . ?
C35 C36 1.492(13) . ?
C35 H35A 0.9900 . ?
C35 H35B 0.9900 . ?
C36 H36A 0.9800 . ?
C36 H36B 0.9800 . ?
C36 H36C 0.9800 . ?
C37 C38 1.532(9) . ?
C37 N3 1.533(8) . ?
C37 H37A 0.9900 . ?
C37 H37B 0.9900 . ?
C38 C39 1.518(10) . ?
C38 H38A 0.9900 . ?
C38 H38B 0.9900 . ?
C39 C40A 1.5097(10) . ?
C39 C40B 1.5100(10) . ?
C39 H39A 0.9900 . ?
C39 H39B 0.9900 . ?
C40A H40A 0.9800 . ?
C40A H40B 0.9800 . ?
C40A H40C 0.9800 . ?
C40B H40D 0.9800 . ?
C40B H40E 0.9800 . ?
C40B H40F 0.9800 . ?
C41 C42 1.501(10) . ?
C41 N3 1.527(8) . ?
C41 H41A 0.9900 . ?
C41 H41B 0.9900 . ?
C42 C43 1.501(10) . ?
C42 H42A 0.9900 . ?
C42 H42B 0.9900 . ?
C43 C44 1.528(11) . ?
C43 H43A 0.9900 . ?
C43 H43B 0.9900 . ?
C44 H44A 0.9800 . ?
C44 H44B 0.9800 . ?
C44 H44C 0.9800 . ?
C45 C46 1.489(9) . ?
C45 N3 1.515(8) . ?
C45 H45A 0.9900 . ?
C45 H45B 0.9900 . ?
C46 C47 1.537(10) . ?
C46 H46A 0.9900 . ?
C46 H46B 0.9900 . ?
C47 C48 1.528(12) . ?
C47 H47A 0.9900 . ?
C47 H47B 0.9900 . ?
C48 H48A 0.9800 . ?
C48 H48B 0.9800 . ?
C48 H48C 0.9800 . ?
O1 W1 1.712(4) . ?
O2 W3 1.931(4) 7 ?
O2 W1 1.940(4) . ?
O3 W1 1.931(4) . ?
O3 W2 1.936(4) 7 ?
O4 W2 2.3218(3) . ?
O4 W2 2.3218(3) 7 ?
O4 W3 2.3290(3) . ?
O4 W3 2.3290(3) 7 ?
O4 W1 2.3332(3) . ?
O4 W1 2.3332(3) 7 ?
O5 W1 1.929(4) . ?
O5 W3 1.932(4) . ?
O6 W2 1.921(4) . ?
O6 W1 1.951(4) . ?
O7 W2 1.709(4) . ?
O8 W2 1.926(4) . ?
O8 W3 1.935(4) . ?
O9 W3 1.706(4) . ?
O10 W2 1.927(4) 7 ?
O10 W3 1.935(4) . ?
O11 W4 1.932(3) . ?
O11 W4 1.932(3) 2_656 ?
O12 W4 1.704(4) . ?
O13 W6 1.917(5) 2_656 ?
O13 W4 1.932(4) . ?
O14 W4 1.923(4) . ?
O14 W5 1.928(4) . ?
O15 W5 2.321(4) . ?
O15 W5 2.321(4) 2_656 ?
O15 W4 2.323(4) 2_656 ?
O15 W4 2.323(4) . ?
O15 W6 2.3272(3) 2_656 ?
O15 W6 2.3272(3) . ?
O16 W4 1.923(4) . ?
O16 W6 1.932(4) . ?
O17 W6 1.914(4) 2_656 ?
O17 W5 1.930(4) . ?
O18 W5 1.710(5) . ?
O19 W5 1.940(3) . ?
O19 W5 1.940(3) 2_656 ?
O20 W5 1.917(4) . ?
O20 W6 1.935(4) . ?
O21 W6 1.712(5) . ?
W2 O10 1.927(4) 7 ?
W2 O3 1.936(4) 7 ?
W3 O2 1.931(4) 7 ?
W6 O17 1.914(5) 2_656 ?
W6 O13 1.917(5) 2_656 ?

loop_
_geom_torsion_atom_site_label_1
_geom_torsion_atom_site_label_2
_geom_torsion_atom_site_label_3
_geom_torsion_atom_site_label_4
_geom_torsion
_geom_torsion_site_symmetry_1
_geom_torsion_site_symmetry_2
_geom_torsion_site_symmetry_3
_geom_torsion_site_symmetry_4
_geom_torsion_publ_flag
N1 C1 C2 C3 160.9(8) . . . . ?
C1 C2 C3 C4 -86.7(11) . . . . ?
N1 C5 C6 C7 -170.9(8) . . . . ?
C5 C6 C7 C8 179.7(10) . . . . ?
N1 C9 C10 C11 171.3(8) . . . . ?
C9 C10 C11 C12 -177.3(13) . . . . ?
N1 C13 C14 C15A -161.3(11) . . . . ?
N1 C13 C14 C15B 179.5(11) . . . . ?
C15B C14 C15A C16A -12(3) . . . . ?
C13 C14 C15A C16A -70(2) . . . . ?
C15A C14 C15B C16B 57(4) . . . . ?
C13 C14 C15B C16B -173.1(18) . . . . ?
N2 C17 C18 C19 -172.6(7) . . . . ?
C17 C18 C19 C20 -174.8(8) . . . . ?
N2 C21 C22 C23 -174.2(7) . . . . ?
C21 C22 C23 C24 72.6(11) . . . . ?
N2 C25 C26 C27 -179.9(7) . . . . ?
C25 C26 C27 C28 -177.4(9) . . . . ?
N2 C29 C30 C31 -177.9(7) . . . . ?
C29 C30 C31 C32 67.8(13) . . . . ?
N3 C33 C34 C35 -173.3(7) . . . . ?
C33 C34 C35 C36 -174.8(8) . . . . ?
N3 C37 C38 C39 -178.0(6) . . . . ?
C37 C38 C39 C40A 62.0(17) . . . . ?
C37 C38 C39 C40B 79.9(15) . . . . ?
N3 C41 C42 C43 -176.4(6) . . . . ?
C41 C42 C43 C44 -177.8(7) . . . . ?
N3 C45 C46 C47 170.6(6) . . . . ?
C45 C46 C47 C48 172.8(7) . . . . ?
C10 C9 N1 C5 58.5(9) . . . . ?
C10 C9 N1 C13 -60.0(9) . . . . ?
C10 C9 N1 C1 178.9(7) . . . . ?
C6 C5 N1 C9 57.7(9) . . . . ?
C6 C5 N1 C13 179.5(7) . . . . ?
C6 C5 N1 C1 -61.8(9) . . . . ?
C14 C13 N1 C9 -57.7(9) . . . . ?
C14 C13 N1 C5 -179.6(7) . . . . ?
C14 C13 N1 C1 62.1(8) . . . . ?
C2 C1 N1 C9 172.0(7) . . . . ?
C2 C1 N1 C5 -66.2(8) . . . . ?
C2 C1 N1 C13 49.9(8) . . . . ?
C26 C25 N2 C21 55.4(8) . . . . ?
C26 C25 N2 C17 -63.3(8) . . . . ?
C26 C25 N2 C29 176.1(6) . . . . ?
C22 C21 N2 C25 54.5(9) . . . . ?
C22 C21 N2 C17 176.7(7) . . . . ?
C22 C21 N2 C29 -63.6(8) . . . . ?
C18 C17 N2 C25 -58.2(8) . . . . ?
C18 C17 N2 C21 179.7(7) . . . . ?
C18 C17 N2 C29 59.9(8) . . . . ?
C30 C29 N2 C25 175.2(6) . . . . ?
C30 C29 N2 C21 -63.3(8) . . . . ?
C30 C29 N2 C17 53.8(8) . . . . ?
C34 C33 N3 C45 -174.5(6) . . . . ?
C34 C33 N3 C41 63.9(8) . . . . ?
C34 C33 N3 C37 -53.7(8) . . . . ?
C46 C45 N3 C33 175.2(6) . . . . ?
C46 C45 N3 C41 -62.8(7) . . . . ?
C46 C45 N3 C37 54.2(7) . . . . ?
C42 C41 N3 C33 62.0(8) . . . . ?
C42 C41 N3 C45 -57.0(7) . . . . ?
C42 C41 N3 C37 -177.1(6) . . . . ?
C38 C37 N3 C33 -58.4(8) . . . . ?
C38 C37 N3 C45 60.0(7) . . . . ?
C38 C37 N3 C41 -179.7(6) . . . . ?
W3 O5 W1 O1 -179.9(2) . . . . ?
W3 O5 W1 O3 -76.2(2) . . . . ?
W3 O5 W1 O2 2.1(5) . . . . ?
W3 O5 W1 O6 77.2(2) . . . . ?
W3 O5 W1 O4 0.57(15) . . . . ?
W2 O3 W1 O1 179.0(2) 7 . . . ?
W2 O3 W1 O5 75.7(2) 7 . . . ?
W2 O3 W1 O2 -77.7(2) 7 . . . ?
W2 O3 W1 O6 -3.4(5) 7 . . . ?
W2 O3 W1 O4 -0.95(15) 7 . . . ?
W3 O2 W1 O1 -179.9(2) 7 . . . ?
W3 O2 W1 O5 -1.8(5) 7 . . . ?
W3 O2 W1 O3 76.8(2) 7 . . . ?
W3 O2 W1 O6 -77.1(2) 7 . . . ?
W3 O2 W1 O4 -0.37(15) 7 . . . ?
W2 O6 W1 O1 -179.3(2) . . . . ?
W2 O6 W1 O5 -76.3(2) . . . . ?
W2 O6 W1 O3 3.0(5) . . . . ?
W2 O6 W1 O2 77.4(2) . . . . ?
W2 O6 W1 O4 0.58(15) . . . . ?
W2 O4 W1 O1 10(19) . . . . ?
W2 O4 W1 O1 -170(100) 7 . . . ?
W3 O4 W1 O1 -80(19) . . . . ?
W3 O4 W1 O1 100(19) 7 . . . ?
W1 O4 W1 O1 150(27) 7 . . . ?
W2 O4 W1 O5 89.53(11) . . . . ?
W2 O4 W1 O5 -90.47(11) 7 . . . ?
W3 O4 W1 O5 -0.42(11) . . . . ?
W3 O4 W1 O5 179.58(11) 7 . . . ?
W1 O4 W1 O5 -131(16) 7 . . . ?
W2 O4 W1 O3 -179.29(11) . . . . ?
W2 O4 W1 O3 0.71(11) 7 . . . ?
W3 O4 W1 O3 90.75(11) . . . . ?
W3 O4 W1 O3 -89.25(11) 7 . . . ?
W1 O4 W1 O3 -40(16) 7 . . . ?
W2 O4 W1 O2 -89.78(11) . . . . ?
W2 O4 W1 O2 90.22(11) 7 . . . ?
W3 O4 W1 O2 -179.73(11) . . . . ?
W3 O4 W1 O2 0.27(11) 7 . . . ?
W1 O4 W1 O2 50(16) 7 . . . ?
W2 O4 W1 O6 -0.43(11) . . . . ?
W2 O4 W1 O6 179.57(11) 7 . . . ?
W3 O4 W1 O6 -90.38(11) . . . . ?
W3 O4 W1 O6 89.62(11) 7 . . . ?
W1 O4 W1 O6 139(16) 7 . . . ?
W1 O6 W2 O7 -179.6(2) . . . . ?
W1 O6 W2 O8 76.5(2) . . . . ?
W1 O6 W2 O10 -77.5(2) . . . 7 ?
W1 O6 W2 O3 0.0(5) . . . 7 ?
W1 O6 W2 O4 -0.58(15) . . . . ?
W3 O8 W2 O7 179.2(2) . . . . ?
W3 O8 W2 O6 -77.4(2) . . . . ?
W3 O8 W2 O10 1.7(5) . . . 7 ?
W3 O8 W2 O3 77.2(2) . . . 7 ?
W3 O8 W2 O4 -0.12(16) . . . . ?
W2 O4 W2 O7 17(26) 7 . . . ?
W3 O4 W2 O7 -146(8) . . . . ?
W3 O4 W2 O7 34(8) 7 . . . ?
W1 O4 W2 O7 124(8) . . . . ?
W1 O4 W2 O7 -56(8) 7 . . . ?
W2 O4 W2 O6 -106(25) 7 . . . ?
W3 O4 W2 O6 90.29(11) . . . . ?
W3 O4 W2 O6 -89.71(11) 7 . . . ?
W1 O4 W2 O6 0.44(11) . . . . ?
W1 O4 W2 O6 -179.56(11) 7 . . . ?
W2 O4 W2 O8 164(25) 7 . . . ?
W3 O4 W2 O8 0.09(12) . . . . ?
W3 O4 W2 O8 -179.91(12) 7 . . . ?
W1 O4 W2 O8 -89.77(12) . . . . ?
W1 O4 W2 O8 90.23(12) 7 . . . ?
W2 O4 W2 O10 -16(25) 7 . . 7 ?
W3 O4 W2 O10 -179.08(12) . . . 7 ?
W3 O4 W2 O10 0.92(12) 7 . . 7 ?
W1 O4 W2 O10 91.06(12) . . . 7 ?
W1 O4 W2 O10 -88.94(12) 7 . . 7 ?
W2 O4 W2 O3 74(25) 7 . . 7 ?
W3 O4 W2 O3 -89.44(11) . . . 7 ?
W3 O4 W2 O3 90.56(11) 7 . . 7 ?
W1 O4 W2 O3 -179.30(11) . . . 7 ?
W1 O4 W2 O3 0.70(11) 7 . . 7 ?
W1 O5 W3 O9 179.7(2) . . . . ?
W1 O5 W3 O2 -0.9(5) . . . 7 ?
W1 O5 W3 O8 -77.5(2) . . . . ?
W1 O5 W3 O10 76.3(2) . . . . ?
W1 O5 W3 O4 -0.58(15) . . . . ?
W2 O8 W3 O9 -179.6(2) . . . . ?
W2 O8 W3 O2 -76.7(2) . . . 7 ?
W2 O8 W3 O5 77.1(2) . . . . ?
W2 O8 W3 O10 2.3(5) . . . . ?
W2 O8 W3 O4 0.12(16) . . . . ?
W2 O10 W3 O9 178.4(2) 7 . . . ?
W2 O10 W3 O2 75.5(2) 7 . . 7 ?
W2 O10 W3 O5 -78.3(2) 7 . . . ?
W2 O10 W3 O8 -3.4(5) 7 . . . ?
W2 O10 W3 O4 -1.24(16) 7 . . . ?
W2 O4 W3 O9 46(26) . . . . ?
W2 O4 W3 O9 -134(26) 7 . . . ?
W3 O4 W3 O9 -79(100) 7 . . . ?
W1 O4 W3 O9 136(28) . . . . ?
W1 O4 W3 O9 -44(26) 7 . . . ?
W2 O4 W3 O2 90.16(11) . . . 7 ?
W2 O4 W3 O2 -89.84(11) 7 . . 7 ?
W3 O4 W3 O2 -34(100) 7 . . 7 ?
W1 O4 W3 O2 -179.73(11) . . . 7 ?
W1 O4 W3 O2 0.27(11) 7 . . 7 ?
W2 O4 W3 O5 -89.69(11) . . . . ?
W2 O4 W3 O5 90.31(11) 7 . . . ?
W3 O4 W3 O5 146(100) 7 . . . ?
W1 O4 W3 O5 0.42(11) . . . . ?
W1 O4 W3 O5 -179.58(11) 7 . . . ?
W2 O4 W3 O8 -0.09(12) . . . . ?
W2 O4 W3 O8 179.91(12) 7 . . . ?
W3 O4 W3 O8 -125(100) 7 . . . ?
W1 O4 W3 O8 90.02(12) . . . . ?
W1 O4 W3 O8 -89.98(12) 7 . . . ?
W2 O4 W3 O10 -179.08(12) . . . . ?
W2 O4 W3 O10 0.92(12) 7 . . . ?
W3 O4 W3 O10 56(100) 7 . . . ?
W1 O4 W3 O10 -88.97(12) . . . . ?
W1 O4 W3 O10 91.03(12) 7 . . . ?
W5 O14 W4 O12 179.0(3) . . . . ?
W5 O14 W4 O16 -77.0(2) . . . . ?
W5 O14 W4 O13 76.5(3) . . . . ?
W5 O14 W4 O11 1.4(5) . . . . ?
W5 O14 W4 O15 0.36(18) . . . . ?
W6 O16 W4 O12 -179.8(2) . . . . ?
W6 O16 W4 O14 77.1(2) . . . . ?
W6 O16 W4 O13 0.2(5) . . . . ?
W6 O16 W4 O11 -76.8(2) . . . . ?
W6 O16 W4 O15 0.4(2) . . . . ?
W6 O13 W4 O12 -179.3(3) 2_656 . . . ?
W6 O13 W4 O14 -76.3(3) 2_656 . . . ?
W6 O13 W4 O16 0.6(6) 2_656 . . . ?
W6 O13 W4 O11 78.0(3) 2_656 . . . ?
W6 O13 W4 O15 0.5(2) 2_656 . . . ?
W4 O11 W4 O12 -178.62(18) 2_656 . . . ?
W4 O11 W4 O14 -1.0(3) 2_656 . . . ?
W4 O11 W4 O16 77.19(12) 2_656 . . . ?
W4 O11 W4 O13 -76.25(13) 2_656 . . . ?
W4 O11 W4 O15 0.000(1) 2_656 . . . ?
W5 O15 W4 O12 -83(8) . . . . ?
W5 O15 W4 O12 162(100) 2_656 . . . ?
W4 O15 W4 O12 97(8) 2_656 . . . ?
W6 O15 W4 O12 7(8) 2_656 . . . ?
W6 O15 W4 O12 -173(28) . . . . ?
W5 O15 W4 O14 -0.27(14) . . . . ?
W5 O15 W4 O14 -116(45) 2_656 . . . ?
W4 O15 W4 O14 179.52(14) 2_656 . . . ?
W6 O15 W4 O14 89.82(16) 2_656 . . . ?
W6 O15 W4 O14 -90.13(16) . . . . ?
W5 O15 W4 O16 89.60(13) . . . . ?
W5 O15 W4 O16 -26(45) 2_656 . . . ?
W4 O15 W4 O16 -90.61(13) 2_656 . . . ?
W6 O15 W4 O16 179.69(17) 2_656 . . . ?
W6 O15 W4 O16 -0.26(15) . . . . ?
W5 O15 W4 O13 -90.45(14) . . . . ?
W5 O15 W4 O13 154(100) 2_656 . . . ?
W4 O15 W4 O13 89.34(14) 2_656 . . . ?
W6 O15 W4 O13 -0.36(16) 2_656 . . . ?
W6 O15 W4 O13 179.69(18) . . . . ?
W5 O15 W4 O11 -179.785(10) . . . . ?
W5 O15 W4 O11 65(45) 2_656 . . . ?
W4 O15 W4 O11 0.000(1) 2_656 . . . ?
W6 O15 W4 O11 -89.70(9) 2_656 . . . ?
W6 O15 W4 O11 90.35(9) . . . . ?
W6 O20 W5 O18 -178.7(3) . . . . ?
W6 O20 W5 O14 -76.6(2) . . . . ?
W6 O20 W5 O17 0.5(6) . . . . ?
W6 O20 W5 O19 77.6(2) . . . . ?
W6 O20 W5 O15 0.1(2) . . . . ?
W4 O14 W5 O18 -179.2(3) . . . . ?
W4 O14 W5 O20 76.8(2) . . . . ?
W4 O14 W5 O17 -76.8(3) . . . . ?
W4 O14 W5 O19 -0.5(5) . . . . ?
W4 O14 W5 O15 -0.36(18) . . . . ?
W6 O17 W5 O18 178.8(3) 2_656 . . . ?
W6 O17 W5 O20 -0.3(6) 2_656 . . . ?
W6 O17 W5 O14 76.8(3) 2_656 . . . ?
W6 O17 W5 O19 -77.5(3) 2_656 . . . ?
W6 O17 W5 O15 0.0(2) 2_656 . . . ?
W5 O19 W5 O18 178.80(19) 2_656 . . . ?
W5 O19 W5 O20 -77.17(12) 2_656 . . . ?
W5 O19 W5 O14 0.1(3) 2_656 . . . ?
W5 O19 W5 O17 76.41(13) 2_656 . . . ?
W5 O19 W5 O15 0.000(1) 2_656 . . . ?
W5 O15 W5 O18 -135(7) 2_656 . . . ?
W4 O15 W5 O18 -20(47) 2_656 . . . ?
W4 O15 W5 O18 45(7) . . . . ?
W6 O15 W5 O18 -45(7) 2_656 . . . ?
W6 O15 W5 O18 135(7) . . . . ?
W5 O15 W5 O20 89.97(13) 2_656 . . . ?
W4 O15 W5 O20 -155(100) 2_656 . . . ?
W4 O15 W5 O20 -89.81(13) . . . . ?
W6 O15 W5 O20 179.84(17) 2_656 . . . ?
W6 O15 W5 O20 -0.11(14) . . . . ?
W5 O15 W5 O14 -179.95(14) 2_656 . . . ?
W4 O15 W5 O14 -65(45) 2_656 . . . ?
W4 O15 W5 O14 0.27(14) . . . . ?
W6 O15 W5 O14 -90.08(16) 2_656 . . . ?
W6 O15 W5 O14 89.97(16) . . . . ?
W5 O15 W5 O17 -89.88(16) 2_656 . . . ?
W4 O15 W5 O17 25(45) 2_656 . . . ?
W4 O15 W5 O17 90.33(16) . . . . ?
W6 O15 W5 O17 -0.01(17) 2_656 . . . ?
W6 O15 W5 O17 -179.97(19) . . . . ?
W5 O15 W5 O19 0.000(1) 2_656 . . . ?
W4 O15 W5 O19 115(45) 2_656 . . . ?
W4 O15 W5 O19 -179.786(10) . . . . ?
W6 O15 W5 O19 89.87(9) 2_656 . . . ?
W6 O15 W5 O19 -90.09(9) . . . . ?
W4 O16 W6 O21 179.9(3) . . . . ?
W4 O16 W6 O17 -0.7(6) . . . 2_656 ?
W4 O16 W6 O13 76.0(2) . . . 2_656 ?
W4 O16 W6 O20 -77.1(2) . . . . ?
W4 O16 W6 O15 -0.4(2) . . . . ?
W5 O20 W6 O21 -179.2(3) . . . . ?
W5 O20 W6 O17 -76.7(2) . . . 2_656 ?
W5 O20 W6 O13 0.6(5) . . . 2_656 ?
W5 O20 W6 O16 77.0(2) . . . . ?
W5 O20 W6 O15 -0.1(2) . . . . ?
W5 O15 W6 O21 72(14) . . . . ?
W5 O15 W6 O21 -18(14) 2_656 . . . ?
W4 O15 W6 O21 -108(14) 2_656 . . . ?
W4 O15 W6 O21 163(14) . . . . ?
W6 O15 W6 O21 27(100) 2_656 . . . ?
W5 O15 W6 O17 90.06(19) . . . 2_656 ?
W5 O15 W6 O17 0.01(17) 2_656 . . 2_656 ?
W4 O15 W6 O17 -90.04(17) 2_656 . . 2_656 ?
W4 O15 W6 O17 -179.88(19) . . . 2_656 ?
W6 O15 W6 O17 45(100) 2_656 . . 2_656 ?
W5 O15 W6 O13 -179.53(18) . . . 2_656 ?
W5 O15 W6 O13 90.41(16) 2_656 . . 2_656 ?
W4 O15 W6 O13 0.36(16) 2_656 . . 2_656 ?
W4 O15 W6 O13 -89.48(18) . . . 2_656 ?
W6 O15 W6 O13 135(100) 2_656 . . 2_656 ?
W5 O15 W6 O16 -89.79(15) . . . . ?
W5 O15 W6 O16 -179.84(17) 2_656 . . . ?
W4 O15 W6 O16 90.11(17) 2_656 . . . ?
W4 O15 W6 O16 0.26(15) . . . . ?
W6 O15 W6 O16 -135(100) 2_656 . . . ?
W5 O15 W6 O20 0.11(14) . . . . ?
W5 O15 W6 O20 -89.94(17) 2_656 . . . ?
W4 O15 W6 O20 -179.99(17) 2_656 . . . ?
W4 O15 W6 O20 90.16(14) . . . . ?
W6 O15 W6 O20 -45(100) 2_656 . . . ?
